data_4133903
loop_
_publ_author_name
'Paioti, Paulo H. S.'
'Del Pozo, Juan'
'Mikus, Malte S.'
'Lee, Jaehee'
'Koh, Ming Joo'
'Romiti, Filippo'
'Torker, Sebastian'
'Hoveyda, Amir H.'

_publ_section_title
;
 Catalytic Enantioselective Boryl and Silyl Substitution with
 Trifluoromethyl Alkenes: Scope, Utility, and Mechanistic Nuances of Cu-F
 \b-Elimination.
;
_journal_issue 50
_journal_name_full 'Journal of the American Chemical Society'
_journal_page_first 19917
_journal_page_last 19934
_journal_paper_doi 10.1021/jacs.9b11382
_journal_volume 141
_journal_year 2019
_chemical_absolute_configuration R
_chemical_formula_moiety 'C19 H19 F2 N O4 Si'
_chemical_formula_sum 'C19 H19 F2 N O4 Si'
_chemical_formula_weight 391.44
_space_group_crystal_system orthorhombic
_space_group_IT_number 19
_space_group_name_Hall 'P 2ac 2ab'
_space_group_name_H-M_alt 'P 21 21 21'
_atom_sites_solution_hydrogens geom
_audit_creation_method SHELXL-2014/6
_cell_angle_alpha 90
_cell_angle_beta 90
_cell_angle_gamma 90
_cell_formula_units_Z 4
_cell_length_a 6.6591(3)
_cell_length_b 7.0377(3)
_cell_length_c 41.6610(16)
_cell_measurement_reflns_used 4866
_cell_measurement_temperature 100(2)
_cell_measurement_theta_max 66.66
_cell_measurement_theta_min 4.24
_cell_volume 1952.43(14)
_computing_cell_refinement 'SAINT (Bruker, 2014)'
_computing_data_collection 'APEX2 (Bruker, 2014)'
_computing_data_reduction 'SAINT (Bruker, 2014)'
_computing_molecular_graphics 'Bruker SHELXTL'
_computing_publication_material 'Bruker SHELXTL'
_computing_structure_refinement 'SHELXL-2014/6 (Sheldrick, 2014)'
_computing_structure_solution 'SHELXT 2014/6 (Sheldrick, 2014)'
_diffrn_ambient_temperature 100(2)
_diffrn_measured_fraction_theta_full 0.974
_diffrn_measured_fraction_theta_max 0.992
_diffrn_measurement_device_type 'Bruker Kappa DUO CCD diffractometer'
_diffrn_measurement_method '\f and \w scans'
_diffrn_radiation_monochromator mirrors
_diffrn_radiation_type CuK\a
_diffrn_radiation_wavelength 1.54178
_diffrn_reflns_av_R_equivalents 0.0346
_diffrn_reflns_av_unetI/netI 0.0478
_diffrn_reflns_Laue_measured_fraction_full 0.974
_diffrn_reflns_Laue_measured_fraction_max 0.992
_diffrn_reflns_limit_h_max 7
_diffrn_reflns_limit_h_min -7
_diffrn_reflns_limit_k_max 5
_diffrn_reflns_limit_k_min -8
_diffrn_reflns_limit_l_max 49
_diffrn_reflns_limit_l_min -45
_diffrn_reflns_number 7946
_diffrn_reflns_point_group_measured_fraction_full 0.971
_diffrn_reflns_point_group_measured_fraction_max 0.989
_diffrn_reflns_theta_full 67.679
_diffrn_reflns_theta_max 66.737
_diffrn_reflns_theta_min 2.121
_diffrn_source 'microfocus sealed tube'
_diffrn_source_type 'Incoatec I\uS'
_exptl_absorpt_coefficient_mu 1.450
_exptl_absorpt_correction_T_max 0.7528
_exptl_absorpt_correction_T_min 0.5735
_exptl_absorpt_correction_type multi-scan
_exptl_absorpt_process_details
;
Sheldrick, G.M. (2013). SADABS. Bruker AXS Inc. Madison, WI USA.
;
_exptl_crystal_colour colorless
_exptl_crystal_density_diffrn 1.332
_exptl_crystal_density_meas ?
_exptl_crystal_density_method none
_exptl_crystal_description sword
_exptl_crystal_F_000 816
_exptl_crystal_size_max 0.220
_exptl_crystal_size_mid 0.110
_exptl_crystal_size_min 0.080
_refine_diff_density_max 0.236
_refine_diff_density_min -0.213
_refine_diff_density_rms 0.038
_refine_ls_abs_structure_details
;
 Flack x determined using 1224 quotients [(I+)-(I-)]/[(I+)+(I-)]
 (Parsons, Flack and Wagner, Acta Cryst. B69 (2013) 249-259).
;
_refine_ls_abs_structure_Flack 0.03(3)
_refine_ls_extinction_method none
_refine_ls_goodness_of_fit_ref 1.047
_refine_ls_hydrogen_treatment constr
_refine_ls_matrix_type full
_refine_ls_number_parameters 246
_refine_ls_number_reflns 3429
_refine_ls_number_restraints 0
_refine_ls_restrained_S_all 1.047
_refine_ls_R_factor_all 0.0422
_refine_ls_R_factor_gt 0.0388
_refine_ls_shift/su_max 0.000
_refine_ls_shift/su_mean 0.000
_refine_ls_structure_factor_coef Fsqd
_refine_ls_weighting_details 'w=1/[\s^2^(Fo^2^)+(0.0511P)^2^+0.3096P] where P=(Fo^2^+2Fc^2^)/3'
_refine_ls_weighting_scheme calc
_refine_ls_wR_factor_gt 0.1000
_refine_ls_wR_factor_ref 0.1025
_reflns_Friedel_coverage 0.678
_reflns_Friedel_fraction_full 0.966
_reflns_Friedel_fraction_max 0.985
_reflns_number_gt 3172
_reflns_number_total 3429
_reflns_threshold_expression 'I > 2\s(I)'
_cod_data_source_file ja9b11382_si_005.cif
_cod_data_source_block sad_a
_cod_depositor_comments
;
The following automatic conversions were performed:

data item '_exptl_crystal_density_meas' value 'not measured' was
changed to '?' -- the value is perceived as not measured.

Automatic conversion script
Id: cif_fix_values 7556 2019-12-06 15:28:31Z antanas 
;
_cod_database_code 4133903
_shelx_space_group_comment
;
The symmetry employed for this shelxl refinement is uniquely defined
by the following loop, which should always be used as a source of
symmetry information in preference to the above space-group names.
They are only intended as comments.
;
_shelx_estimated_absorpt_t_min 0.741
_shelx_estimated_absorpt_t_max 0.893
_exptl_absorpt_special_details
;
 ?
;
_shelxl_version_number 2014/6

loop_
_space_group_symop_operation_xyz
'x, y, z'
'-x+1/2, -y, z+1/2'
'-x, y+1/2, -z+1/2'
'x+1/2, -y+1/2, -z'

loop_
_atom_site_label
_atom_site_type_symbol
_atom_site_fract_x
_atom_site_fract_y
_atom_site_fract_z
_atom_site_U_iso_or_equiv
_atom_site_adp_type
_atom_site_occupancy
_atom_site_site_symmetry_order
_atom_site_calc_flag
_atom_site_refinement_flags_posn
_atom_site_refinement_flags_adp
Si01 Si 0.23799(13) 0.40894(10) 0.33406(2) 0.0396(2) Uani 1 1 d . .
O1 O 0.3624(4) 0.4928(3) 0.43003(5) 0.0452(5) Uani 1 1 d . .
O2 O 0.3786(4) 0.2285(3) 0.46018(6) 0.0517(6) Uani 1 1 d . .
F1 F 0.6562(4) 0.9409(3) 0.36985(7) 0.0754(7) Uani 1 1 d . .
O3 O 0.4047(4) 0.8288(3) 0.59220(6) 0.0510(6) Uani 1 1 d . .
O4 O 0.3666(5) 1.0705(3) 0.56106(6) 0.0570(6) Uani 1 1 d . .
F2 F 0.3402(4) 0.9294(3) 0.37999(9) 0.0926(10) Uani 1 1 d . .
N1 N 0.3854(4) 0.8986(4) 0.56555(7) 0.0440(6) Uani 1 1 d . .
C5 C 0.3809(5) 0.5340(4) 0.48554(8) 0.0399(7) Uani 1 1 d . .
C9 C 0.3812(5) 0.8512(4) 0.50713(7) 0.0389(7) Uani 1 1 d . .
H9 H 0.3803 0.9851 0.5043 0.047 Uiso 1 1 calc R U
C7 C 0.3853(5) 0.5778(4) 0.54278(8) 0.0436(7) Uani 1 1 d . .
H7 H 0.3876 0.5274 0.5639 0.052 Uiso 1 1 calc R U
C6 C 0.3834(5) 0.4593(4) 0.51651(8) 0.0445(7) Uani 1 1 d . .
H6 H 0.3839 0.3255 0.5195 0.053 Uiso 1 1 calc R U
C8 C 0.3837(5) 0.7718(4) 0.53768(8) 0.0402(7) Uani 1 1 d . .
C14 C 0.1645(5) 0.6135(4) 0.30760(7) 0.0416(7) Uani 1 1 d . .
C11 C 0.3753(5) 0.3993(4) 0.45786(8) 0.0417(7) Uani 1 1 d . .
C10 C 0.3800(4) 0.7301(4) 0.48110(8) 0.0375(6) Uani 1 1 d . .
H10 H 0.3786 0.7809 0.4600 0.045 Uiso 1 1 calc R U
C2 C 0.3191(5) 0.5195(4) 0.37374(8) 0.0391(7) Uani 1 1 d . .
H2 H 0.2071 0.6053 0.3805 0.047 Uiso 1 1 calc R U
C1 C 0.3472(6) 0.3785(4) 0.40098(7) 0.0451(7) Uani 1 1 d . .
H1A H 0.2312 0.2909 0.4023 0.054 Uiso 1 1 calc R U
H1B H 0.4709 0.3029 0.3978 0.054 Uiso 1 1 calc R U
C3 C 0.4996(5) 0.6434(4) 0.36984(8) 0.0437(7) Uani 1 1 d . .
H3A H 0.6232 0.5838 0.3646 0.052 Uiso 1 1 calc R U
C19 C 0.2984(7) 0.6956(5) 0.28605(9) 0.0558(9) Uani 1 1 d . .
H19 H 0.4314 0.6476 0.2845 0.067 Uiso 1 1 calc R U
C4 C 0.4993(6) 0.8254(5) 0.37314(10) 0.0574(9) Uani 1 1 d . .
C15 C -0.0291(6) 0.6903(5) 0.30905(10) 0.0530(9) Uani 1 1 d . .
H15 H -0.1238 0.6370 0.3235 0.064 Uiso 1 1 calc R U
C13 C 0.0149(6) 0.2557(4) 0.34182(9) 0.0510(8) Uani 1 1 d . .
H13A H -0.0531 0.2280 0.3215 0.077 Uiso 1 1 calc R U
H13B H -0.0779 0.3220 0.3562 0.077 Uiso 1 1 calc R U
H13C H 0.0584 0.1366 0.3518 0.077 Uiso 1 1 calc R U
C12 C 0.4481(6) 0.2744(5) 0.31489(9) 0.0513(8) Uani 1 1 d . .
H12A H 0.4875 0.1685 0.3288 0.077 Uiso 1 1 calc R U
H12B H 0.5630 0.3592 0.3117 0.077 Uiso 1 1 calc R U
H12C H 0.4038 0.2247 0.2941 0.077 Uiso 1 1 calc R U
C17 C 0.0469(8) 0.9189(5) 0.26864(10) 0.0655(11) Uani 1 1 d . .
H17 H 0.0068 1.0212 0.2552 0.079 Uiso 1 1 calc R U
C16 C -0.0865(7) 0.8420(5) 0.28993(11) 0.0636(11) Uani 1 1 d . .
H16 H -0.2184 0.8925 0.2916 0.076 Uiso 1 1 calc R U
C18 C 0.2395(8) 0.8483(5) 0.26662(9) 0.0665(11) Uani 1 1 d . .
H18 H 0.3325 0.9032 0.2520 0.080 Uiso 1 1 calc R U

loop_
_atom_site_aniso_label
_atom_site_aniso_U_11
_atom_site_aniso_U_22
_atom_site_aniso_U_33
_atom_site_aniso_U_23
_atom_site_aniso_U_13
_atom_site_aniso_U_12
Si01 0.0511(4) 0.0255(3) 0.0423(4) -0.0012(3) -0.0012(4) -0.0002(4)
O1 0.0674(14) 0.0265(10) 0.0418(12) 0.0046(9) -0.0032(11) 0.0004(10)
O2 0.0796(16) 0.0256(10) 0.0499(13) 0.0063(9) -0.0013(12) 0.0004(11)
F1 0.0812(16) 0.0422(11) 0.1026(19) 0.0254(12) -0.0242(14) -0.0233(11)
O3 0.0616(14) 0.0491(13) 0.0422(12) 0.0038(11) -0.0018(10) -0.0050(11)
O4 0.0866(17) 0.0315(11) 0.0527(14) -0.0009(10) -0.0025(13) -0.0013(12)
F2 0.0823(17) 0.0259(10) 0.170(3) -0.0027(14) -0.0128(18) 0.0061(10)
N1 0.0487(14) 0.0375(13) 0.0458(15) 0.0041(12) 0.0019(12) -0.0043(12)
C5 0.0416(16) 0.0311(14) 0.0469(17) 0.0074(13) -0.0009(14) 0.0001(12)
C9 0.0411(15) 0.0289(14) 0.0467(17) 0.0054(12) -0.0015(13) -0.0009(12)
C7 0.0532(17) 0.0363(15) 0.0413(16) 0.0096(14) -0.0012(13) -0.0029(14)
C6 0.0552(19) 0.0287(14) 0.0496(18) 0.0067(13) -0.0028(15) -0.0017(13)
C8 0.0402(15) 0.0353(14) 0.0452(17) 0.0023(13) -0.0008(13) -0.0009(12)
C14 0.0592(18) 0.0285(14) 0.0370(16) -0.0037(13) -0.0069(13) -0.0008(13)
C11 0.0481(16) 0.0315(14) 0.0454(17) 0.0059(14) -0.0008(13) -0.0012(13)
C10 0.0378(15) 0.0323(14) 0.0424(16) 0.0071(13) -0.0015(13) -0.0013(12)
C2 0.0541(18) 0.0252(13) 0.0381(16) -0.0011(12) -0.0008(13) 0.0017(12)
C1 0.0655(19) 0.0273(14) 0.0425(17) -0.0014(12) -0.0016(15) -0.0012(14)
C3 0.0542(19) 0.0348(15) 0.0422(17) 0.0028(13) -0.0042(14) -0.0036(14)
C19 0.078(3) 0.0383(17) 0.051(2) -0.0004(15) 0.0070(17) -0.0030(16)
C4 0.070(2) 0.0345(16) 0.068(2) 0.0133(16) -0.0141(19) -0.0035(17)
C15 0.064(2) 0.0343(17) 0.060(2) 0.0018(16) -0.0020(17) 0.0024(16)
C13 0.058(2) 0.0299(15) 0.065(2) 0.0017(15) -0.0012(16) -0.0096(14)
C12 0.062(2) 0.0366(16) 0.056(2) -0.0065(15) 0.0040(16) 0.0083(15)
C17 0.116(3) 0.0293(15) 0.052(2) -0.0005(16) -0.023(2) 0.000(2)
C16 0.078(3) 0.0352(17) 0.077(3) 0.0009(18) -0.019(2) 0.0070(17)
C18 0.114(3) 0.0375(16) 0.049(2) 0.0041(15) 0.011(2) -0.009(2)

loop_
_atom_type_symbol
_atom_type_description
_atom_type_scat_dispersion_real
_atom_type_scat_dispersion_imag
_atom_type_scat_source
C C 0.0181 0.0091 'International Tables Vol C Tables 4.2.6.8 and 6.1.1.4'
H H 0.0000 0.0000 'International Tables Vol C Tables 4.2.6.8 and 6.1.1.4'
N N 0.0311 0.0180 'International Tables Vol C Tables 4.2.6.8 and 6.1.1.4'
O O 0.0492 0.0322 'International Tables Vol C Tables 4.2.6.8 and 6.1.1.4'
F F 0.0727 0.0534 'International Tables Vol C Tables 4.2.6.8 and 6.1.1.4'
Si Si 0.2541 0.3302 'International Tables Vol C Tables 4.2.6.8 and 6.1.1.4'

loop_
_geom_angle_atom_site_label_1
_geom_angle_atom_site_label_2
_geom_angle_atom_site_label_3
_geom_angle
C13 Si01 C12 112.19(16)
C13 Si01 C14 109.73(16)
C12 Si01 C14 109.45(16)
C13 Si01 C2 108.16(16)
C12 Si01 C2 111.43(16)
C14 Si01 C2 105.68(13)
C11 O1 C1 117.0(2)
O3 N1 O4 123.0(3)
O3 N1 C8 118.4(3)
O4 N1 C8 118.6(3)
C10 C5 C6 119.8(3)
C10 C5 C11 121.8(3)
C6 C5 C11 118.4(3)
C10 C9 C8 118.1(3)
C10 C9 H9 120.9
C8 C9 H9 120.9
C6 C7 C8 118.5(3)
C6 C7 H7 120.8
C8 C7 H7 120.8
C7 C6 C5 120.5(3)
C7 C6 H6 119.7
C5 C6 H6 119.7
C7 C8 C9 122.6(3)
C7 C8 N1 118.7(3)
C9 C8 N1 118.7(3)
C19 C14 C15 117.3(3)
C19 C14 Si01 122.0(3)
C15 C14 Si01 120.7(3)
O2 C11 O1 124.2(3)
O2 C11 C5 124.8(3)
O1 C11 C5 111.1(2)
C9 C10 C5 120.5(3)
C9 C10 H10 119.7
C5 C10 H10 119.7
C3 C2 C1 111.3(3)
C3 C2 Si01 111.8(2)
C1 C2 Si01 114.6(2)
C3 C2 H2 106.1
C1 C2 H2 106.1
Si01 C2 H2 106.1
O1 C1 C2 105.6(2)
O1 C1 H1A 110.6
C2 C1 H1A 110.6
O1 C1 H1B 110.6
C2 C1 H1B 110.6
H1A C1 H1B 108.8
C4 C3 C2 124.6(3)
C4 C3 H3A 117.7
C2 C3 H3A 117.7
C14 C19 C18 120.8(4)
C14 C19 H19 119.6
C18 C19 H19 119.6
C3 C4 F2 125.2(4)
C3 C4 F1 126.5(4)
F2 C4 F1 108.3(3)
C16 C15 C14 121.8(4)
C16 C15 H15 119.1
C14 C15 H15 119.1
Si01 C13 H13A 109.5
Si01 C13 H13B 109.5
H13A C13 H13B 109.5
Si01 C13 H13C 109.5
H13A C13 H13C 109.5
H13B C13 H13C 109.5
Si01 C12 H12A 109.5
Si01 C12 H12B 109.5
H12A C12 H12B 109.5
Si01 C12 H12C 109.5
H12A C12 H12C 109.5
H12B C12 H12C 109.5
C16 C17 C18 120.1(4)
C16 C17 H17 119.9
C18 C17 H17 119.9
C17 C16 C15 119.9(4)
C17 C16 H16 120.0
C15 C16 H16 120.0
C17 C18 C19 120.1(4)
C17 C18 H18 119.9
C19 C18 H18 119.9

loop_
_geom_bond_atom_site_label_1
_geom_bond_atom_site_label_2
_geom_bond_distance
Si01 C13 1.864(3)
Si01 C12 1.868(4)
Si01 C14 1.878(3)
Si01 C2 1.905(3)
O1 C11 1.336(4)
O1 C1 1.456(4)
O2 C11 1.206(4)
F1 C4 1.331(5)
O3 N1 1.221(4)
O4 N1 1.230(4)
F2 C4 1.318(5)
N1 C8 1.465(4)
C5 C10 1.393(4)
C5 C6 1.393(5)
C5 C11 1.493(5)
C9 C10 1.379(4)
C9 C8 1.390(4)
C9 H9 0.9500
C7 C6 1.376(5)
C7 C8 1.381(4)
C7 H7 0.9500
C6 H6 0.9500
C14 C19 1.391(5)
C14 C15 1.399(5)
C10 H10 0.9500
C2 C3 1.494(5)
C2 C1 1.519(4)
C2 H2 1.0000
C1 H1A 0.9900
C1 H1B 0.9900
C3 C4 1.289(5)
C3 H3A 0.9500
C19 C18 1.401(5)
C19 H19 0.9500
C15 C16 1.386(5)
C15 H15 0.9500
C13 H13A 0.9800
C13 H13B 0.9800
C13 H13C 0.9800
C12 H12A 0.9800
C12 H12B 0.9800
C12 H12C 0.9800
C17 C16 1.367(6)
C17 C18 1.378(7)
C17 H17 0.9500
C16 H16 0.9500
C18 H18 0.9500

loop_
_geom_torsion_atom_site_label_1
_geom_torsion_atom_site_label_2
_geom_torsion_atom_site_label_3
_geom_torsion_atom_site_label_4
_geom_torsion
C8 C7 C6 C5 0.3(5)
C10 C5 C6 C7 -0.1(5)
C11 C5 C6 C7 -179.0(3)
C6 C7 C8 C9 -0.3(5)
C6 C7 C8 N1 179.9(3)
C10 C9 C8 C7 0.1(5)
C10 C9 C8 N1 179.9(3)
O3 N1 C8 C7 5.9(4)
O4 N1 C8 C7 -173.9(3)
O3 N1 C8 C9 -173.9(3)
O4 N1 C8 C9 6.3(4)
C13 Si01 C14 C19 -149.0(3)
C12 Si01 C14 C19 -25.5(3)
C2 Si01 C14 C19 94.6(3)
C13 Si01 C14 C15 31.4(3)
C12 Si01 C14 C15 154.9(3)
C2 Si01 C14 C15 -85.0(3)
C1 O1 C11 O2 1.4(5)
C1 O1 C11 C5 -177.5(3)
C10 C5 C11 O2 178.9(3)
C6 C5 C11 O2 -2.2(5)
C10 C5 C11 O1 -2.2(4)
C6 C5 C11 O1 176.6(3)
C8 C9 C10 C5 0.1(5)
C6 C5 C10 C9 -0.1(5)
C11 C5 C10 C9 178.7(3)
C11 O1 C1 C2 175.9(3)
C3 C2 C1 O1 64.5(3)
Si01 C2 C1 O1 -167.3(2)
C1 C2 C3 C4 -118.3(4)
Si01 C2 C3 C4 112.0(4)
C15 C14 C19 C18 -0.3(5)
Si01 C14 C19 C18 -179.9(3)
C2 C3 C4 F2 -0.9(7)
C2 C3 C4 F1 -179.9(3)
C19 C14 C15 C16 0.0(5)
Si01 C14 C15 C16 179.6(3)
C18 C17 C16 C15 -1.3(6)
C14 C15 C16 C17 0.9(6)
C16 C17 C18 C19 0.9(6)
C14 C19 C18 C17 -0.1(6)
